data_4061457
_journal_name_full Organometallics
_journal_paper_doi 10.1021/om0501780
_journal_year 2005
_chemical_formula_sum 'C43 H61 Cl K N3 Ni O5'
_chemical_formula_weight 833.21
_space_group_IT_number 14
_symmetry_cell_setting monoclinic
_symmetry_space_group_name_Hall '-P 2ybc'
_symmetry_space_group_name_H-M 'P 1 21/c 1'
_cell_angle_alpha 90.00
_cell_angle_beta 115.991(6)
_cell_angle_gamma 90.00
_cell_formula_units_Z 4
_cell_length_a 21.067(6)
_cell_length_b 11.926(4)
_cell_length_c 19.209(6)
_cell_measurement_temperature 293(2)
_cell_volume 4338(2)
_diffrn_ambient_temperature 293(2)
_exptl_crystal_density_diffrn 1.276
_cod_depositor_comments
;
The following automatic conversions were performed:
'_symmetry_cell_setting' value 'Monoclinic' changed to 'monoclinic'
according to '/home/saulius/struct/CIF-dictionaries/cif_core.dic'
dictionary named 'cif_core.dic' version 2.4.1 from 2010-06-29.

Automatic conversion script
Id: cif_fix_enum 1527 2010-12-29 10:47:43Z saulius 
;
_cod_original_sg_symbol_H-M 'P 21/c'
_cod_database_code 4061457

loop_
_symmetry_equiv_pos_as_xyz
'x, y, z'
'-x, y+1/2, -z+1/2'
'-x, -y, -z'
'x, -y-1/2, z-1/2'

loop_
_atom_site_label
_atom_site_type_symbol
_atom_site_fract_x
_atom_site_fract_y
_atom_site_fract_z
_atom_site_U_iso_or_equiv
_atom_site_adp_type
_atom_site_occupancy
_atom_site_symmetry_multiplicity
_atom_site_calc_flag
_atom_site_refinement_flags
_atom_site_disorder_assembly
_atom_site_disorder_group
Ni1 Ni 0.23069(4) 0.22915(6) 0.20127(4) 0.0248(2) Uani 1 1 d . . .
K1 K 0.22528(7) -0.24170(10) 0.10318(7) 0.0338(4) Uani 1 1 d . . .
Cl1 Cl 0.26010(8) 0.18972(12) 0.32174(8) 0.0380(4) Uani 1 1 d . . .
N11 N 0.2264(2) 0.0784(4) 0.1668(3) 0.0258(11) Uani 1 1 d . . .
O11 O 0.1996(2) -0.0254(3) 0.0547(2) 0.0375(10) Uani 1 1 d . . .
C11 C 0.2475(3) -0.0216(4) 0.2122(3) 0.0258(14) Uani 1 1 d . . .
C12 C 0.3176(3) -0.0583(5) 0.2383(3) 0.0333(15) Uani 1 1 d . . .
C13 C 0.3358(3) -0.1610(5) 0.2760(3) 0.0387(16) Uani 1 1 d . . .
H13 H 0.3817 -0.1875 0.2930 0.046 Uiso 1 1 calc R . .
C14 C 0.2870(4) -0.2247(5) 0.2888(3) 0.0419(16) Uani 1 1 d . . .
H14 H 0.2995 -0.2947 0.3122 0.050 Uiso 1 1 calc R . .
C15 C 0.2197(3) -0.1836(5) 0.2666(3) 0.0356(15) Uani 1 1 d . . .
H15 H 0.1874 -0.2255 0.2768 0.043 Uiso 1 1 calc R . .
C16 C 0.1992(3) -0.0809(5) 0.2294(3) 0.0316(15) Uani 1 1 d . . .
N21 N 0.2303(2) 0.3891(4) 0.2090(3) 0.0277(11) Uani 1 1 d . . .
O21 O 0.2064(2) 0.5489(3) 0.1324(2) 0.0344(10) Uani 1 1 d . . .
C21 C 0.2476(3) 0.4497(4) 0.2796(3) 0.0264(14) Uani 1 1 d . . .
C22 C 0.3187(3) 0.4620(5) 0.3318(3) 0.0314(15) Uani 1 1 d . . .
C23 C 0.3341(3) 0.5114(5) 0.4024(4) 0.0392(16) Uani 1 1 d . . .
H23 H 0.3811 0.5202 0.4381 0.047 Uiso 1 1 calc R . .
C24 C 0.2811(4) 0.5483(5) 0.4209(4) 0.0394(16) Uani 1 1 d . . .
H24 H 0.2926 0.5793 0.4694 0.047 Uiso 1 1 calc R . .
C25 C 0.2121(3) 0.5393(5) 0.3683(4) 0.0368(15) Uani 1 1 d . . .
H25 H 0.1771 0.5674 0.3807 0.044 Uiso 1 1 calc R . .
C26 C 0.1926(3) 0.4885(5) 0.2959(3) 0.0290(14) Uani 1 1 d . . .
C31 C 0.3716(3) 0.0119(5) 0.2261(4) 0.0454(17) Uani 1 1 d . . .
H31 H 0.3483 0.0812 0.1998 0.055 Uiso 1 1 calc R . .
C32 C 0.4327(4) 0.0445(7) 0.3033(5) 0.087(3) Uani 1 1 d . . .
H32A H 0.4146 0.0831 0.3346 0.130 Uiso 1 1 calc R . .
H32B H 0.4647 0.0927 0.2940 0.130 Uiso 1 1 calc R . .
H32C H 0.4572 -0.0219 0.3297 0.130 Uiso 1 1 calc R . .
C33 C 0.3988(4) -0.0492(7) 0.1732(5) 0.075(2) Uani 1 1 d . . .
H33A H 0.4255 -0.1141 0.1996 0.113 Uiso 1 1 calc R . .
H33B H 0.4284 0.0005 0.1611 0.113 Uiso 1 1 calc R . .
H33C H 0.3594 -0.0720 0.1262 0.113 Uiso 1 1 calc R . .
C34 C 0.1260(3) -0.0359(5) 0.2076(4) 0.0434(17) Uani 1 1 d . . .
H34 H 0.1260 0.0428 0.1928 0.052 Uiso 1 1 calc R . .
C35 C 0.1088(4) -0.0368(7) 0.2772(5) 0.075(2) Uani 1 1 d . . .
H35A H 0.1063 -0.1129 0.2922 0.112 Uiso 1 1 calc R . .
H35B H 0.0642 -0.0006 0.2634 0.112 Uiso 1 1 calc R . .
H35C H 0.1451 0.0024 0.3196 0.112 Uiso 1 1 calc R . .
C36 C 0.0702(4) -0.0939(6) 0.1395(4) 0.064(2) Uani 1 1 d . . .
H36A H 0.0801 -0.0859 0.0956 0.095 Uiso 1 1 calc R . .
H36B H 0.0251 -0.0610 0.1280 0.095 Uiso 1 1 calc R . .
H36C H 0.0694 -0.1720 0.1512 0.095 Uiso 1 1 calc R . .
C41 C 0.3760(3) 0.4247(5) 0.3086(4) 0.0398(16) Uani 1 1 d . . .
H41 H 0.3562 0.3626 0.2720 0.048 Uiso 1 1 calc R . .
C42 C 0.4428(4) 0.3806(7) 0.3752(5) 0.074(2) Uani 1 1 d . . .
H42A H 0.4664 0.4409 0.4101 0.111 Uiso 1 1 calc R . .
H42B H 0.4735 0.3498 0.3552 0.111 Uiso 1 1 calc R . .
H42C H 0.4306 0.3234 0.4024 0.111 Uiso 1 1 calc R . .
C43 C 0.3927(3) 0.5185(6) 0.2651(4) 0.061(2) Uani 1 1 d . . .
H43A H 0.3503 0.5400 0.2208 0.091 Uiso 1 1 calc R . .
H43B H 0.4269 0.4924 0.2484 0.091 Uiso 1 1 calc R . .
H43C H 0.4114 0.5819 0.2988 0.091 Uiso 1 1 calc R . .
C44 C 0.1165(3) 0.4727(5) 0.2400(3) 0.0313(14) Uani 1 1 d . . .
H44 H 0.1161 0.4468 0.1914 0.038 Uiso 1 1 calc R . .
C45 C 0.0736(4) 0.5810(6) 0.2212(5) 0.072(2) Uani 1 1 d . . .
H45A H 0.0711 0.6082 0.2670 0.108 Uiso 1 1 calc R . .
H45B H 0.0267 0.5667 0.1818 0.108 Uiso 1 1 calc R . .
H45C H 0.0959 0.6363 0.2030 0.108 Uiso 1 1 calc R . .
C46 C 0.0822(3) 0.3812(6) 0.2662(4) 0.062(2) Uani 1 1 d . . .
H46A H 0.1074 0.3122 0.2717 0.092 Uiso 1 1 calc R . .
H46B H 0.0341 0.3718 0.2285 0.092 Uiso 1 1 calc R . .
H46C H 0.0833 0.4015 0.3151 0.092 Uiso 1 1 calc R . .
N51 N 0.2037(2) 0.2607(4) 0.0995(2) 0.0276(11) Uani 1 1 d . . .
C52 C 0.1943(3) 0.1740(5) 0.0501(3) 0.0299(14) Uani 1 1 d . . .
C53 C 0.1782(3) 0.1951(5) -0.0268(3) 0.0403(16) Uani 1 1 d . . .
H53 H 0.1722 0.1365 -0.0610 0.048 Uiso 1 1 calc R . .
C54 C 0.1711(3) 0.3063(5) -0.0516(4) 0.0439(17) Uani 1 1 d . . .
H54 H 0.1609 0.3220 -0.1029 0.053 Uiso 1 1 calc R . .
C55 C 0.1790(3) 0.3943(5) -0.0003(3) 0.0378(16) Uani 1 1 d . . .
H55 H 0.1724 0.4683 -0.0173 0.045 Uiso 1 1 calc R . .
C56 C 0.1971(3) 0.3683(5) 0.0767(3) 0.0267(14) Uani 1 1 d . . .
C57 C 0.2060(3) 0.0642(5) 0.0900(3) 0.0292(14) Uani 1 1 d . . .
C58 C 0.2117(3) 0.4468(5) 0.1423(3) 0.0254(13) Uani 1 1 d . . .
O61 O 0.0970(2) 0.7765(4) 0.4836(3) 0.0598(13) Uani 1 1 d . . .
C62 C 0.0501(4) 0.6947(6) 0.4318(4) 0.067(2) Uani 1 1 d . . .
H62A H 0.0680 0.6197 0.4488 0.080 Uiso 1 1 calc R . .
H62B H 0.0458 0.7057 0.3799 0.080 Uiso 1 1 calc R . .
C63 C -0.0195(4) 0.7097(6) 0.4326(5) 0.067(2) Uani 1 1 d . . .
H63A H -0.0288 0.6491 0.4606 0.080 Uiso 1 1 calc R . .
H63B H -0.0572 0.7121 0.3803 0.080 Uiso 1 1 calc R . .
C64 C -0.0133(3) 0.8207(6) 0.4735(4) 0.062(2) Uani 1 1 d . . .
H64A H -0.0529 0.8692 0.4435 0.074 Uiso 1 1 calc R . .
H64B H -0.0114 0.8094 0.5243 0.074 Uiso 1 1 calc R . .
C65 C 0.0538(3) 0.8692(6) 0.4796(4) 0.059(2) Uani 1 1 d . . .
H65A H 0.0453 0.9151 0.4347 0.071 Uiso 1 1 calc R . .
H65B H 0.0759 0.9151 0.5258 0.071 Uiso 1 1 calc R . .
O71 O 0.3138(2) -0.1986(4) 0.5431(3) 0.0521(12) Uani 1 1 d . . .
C72 C 0.2761(4) -0.1543(6) 0.4676(5) 0.069(2) Uani 1 1 d . . .
H72A H 0.2293 -0.1300 0.4594 0.083 Uiso 1 1 calc R . .
H72B H 0.2712 -0.2102 0.4289 0.083 Uiso 1 1 calc R . .
C73 C 0.3186(5) -0.0574(7) 0.4630(5) 0.077(3) Uani 1 1 d . . .
H73A H 0.3101 -0.0427 0.4100 0.093 Uiso 1 1 calc R . .
H73B H 0.3084 0.0098 0.4847 0.093 Uiso 1 1 calc R . .
C74 C 0.3917(4) -0.0962(9) 0.5101(6) 0.099(3) Uani 1 1 d . . .
H74A H 0.4226 -0.0336 0.5357 0.119 Uiso 1 1 calc R . .
H74B H 0.4099 -0.1350 0.4782 0.119 Uiso 1 1 calc R . .
C75 C 0.3857(4) -0.1754(9) 0.5689(6) 0.102(3) Uani 1 1 d . . .
H75A H 0.4117 -0.2441 0.5723 0.122 Uiso 1 1 calc R . .
H75B H 0.4048 -0.1406 0.6196 0.122 Uiso 1 1 calc R . .
C81 C 0.4784(4) 0.2486(8) 0.5635(4) 0.0339(19) Uiso 1 1 d . . .
C82 C 0.3847(4) 0.2583(7) 0.5327(5) 0.080(3) Uiso 1 1 d . . .
C83 C 0.4720(4) 0.2982(7) 0.5708(4) 0.047(2) Uiso 1 1 d . . .
C84 C 0.3646(7) 0.2330(12) 0.6023(8) 0.018(4) Uiso 0.50 1 d P . .
C85 C 0.4694(7) 0.2001(12) 0.5451(8) 0.034(4) Uiso 0.50 1 d P . .
O80 O 0.3701(2) 0.1998(4) 0.6115(3) 0.0278(15) Uiso 1 1 d . . .

loop_
_atom_site_aniso_label
_atom_site_aniso_U_11
_atom_site_aniso_U_22
_atom_site_aniso_U_33
_atom_site_aniso_U_23
_atom_site_aniso_U_13
_atom_site_aniso_U_12
Ni1 0.0314(4) 0.0242(4) 0.0235(4) 0.0024(3) 0.0163(3) 0.0016(3)
K1 0.0399(8) 0.0284(8) 0.0353(8) -0.0001(6) 0.0186(7) -0.0006(6)
Cl1 0.0613(11) 0.0293(9) 0.0277(8) 0.0028(7) 0.0235(8) 0.0003(7)
N11 0.034(3) 0.025(3) 0.024(3) 0.003(2) 0.017(2) -0.001(2)
O11 0.057(3) 0.028(2) 0.028(2) -0.0023(19) 0.019(2) 0.003(2)
C11 0.036(4) 0.018(3) 0.025(3) -0.003(3) 0.015(3) 0.002(3)
C12 0.034(4) 0.036(4) 0.029(4) 0.000(3) 0.013(3) 0.004(3)
C13 0.042(4) 0.038(4) 0.031(4) 0.004(3) 0.011(3) 0.016(3)
C14 0.066(5) 0.031(4) 0.029(4) 0.009(3) 0.021(4) 0.007(4)
C15 0.052(4) 0.027(4) 0.039(4) 0.004(3) 0.030(3) -0.002(3)
C16 0.041(4) 0.028(4) 0.033(4) 0.005(3) 0.024(3) 0.003(3)
N21 0.031(3) 0.024(3) 0.030(3) 0.005(2) 0.015(2) 0.001(2)
O21 0.050(3) 0.023(2) 0.035(2) 0.0049(19) 0.023(2) 0.0025(19)
C21 0.034(4) 0.026(3) 0.021(3) 0.001(3) 0.013(3) -0.001(3)
C22 0.033(4) 0.029(3) 0.034(4) 0.004(3) 0.016(3) 0.004(3)
C23 0.036(4) 0.036(4) 0.036(4) 0.003(3) 0.007(3) -0.006(3)
C24 0.059(5) 0.034(4) 0.027(4) 0.005(3) 0.021(4) -0.001(3)
C25 0.044(4) 0.037(4) 0.041(4) 0.001(3) 0.029(4) 0.002(3)
C26 0.033(4) 0.034(4) 0.026(3) 0.001(3) 0.018(3) -0.001(3)
C31 0.032(4) 0.045(4) 0.059(5) 0.004(3) 0.020(4) -0.002(3)
C32 0.054(5) 0.105(7) 0.099(7) -0.035(6) 0.032(5) -0.034(5)
C33 0.067(6) 0.094(6) 0.083(6) -0.007(5) 0.050(5) -0.020(5)
C34 0.047(4) 0.032(4) 0.062(5) 0.007(3) 0.034(4) -0.002(3)
C35 0.059(5) 0.105(7) 0.085(6) -0.015(5) 0.053(5) 0.000(5)
C36 0.051(5) 0.074(5) 0.060(5) -0.003(4) 0.018(4) 0.009(4)
C41 0.026(4) 0.044(4) 0.046(4) 0.002(3) 0.012(3) 0.004(3)
C42 0.044(5) 0.094(6) 0.087(6) 0.028(5) 0.032(5) 0.022(4)
C43 0.045(4) 0.075(5) 0.075(6) 0.020(4) 0.038(4) 0.011(4)
C44 0.034(4) 0.039(4) 0.030(3) 0.004(3) 0.023(3) 0.007(3)
C45 0.040(5) 0.054(5) 0.096(7) 0.012(4) 0.006(4) 0.001(4)
C46 0.044(5) 0.057(5) 0.070(5) 0.012(4) 0.013(4) -0.011(4)
N51 0.031(3) 0.031(3) 0.025(3) 0.005(2) 0.017(2) 0.005(2)
C52 0.039(4) 0.025(4) 0.033(4) -0.002(3) 0.023(3) 0.003(3)
C53 0.058(4) 0.041(4) 0.024(3) 0.000(3) 0.020(3) 0.005(3)
C54 0.066(5) 0.040(4) 0.031(4) 0.007(3) 0.026(4) 0.005(3)
C55 0.053(4) 0.032(4) 0.035(4) 0.012(3) 0.026(3) 0.004(3)
C56 0.031(3) 0.027(4) 0.027(4) 0.003(3) 0.018(3) -0.001(3)
C57 0.031(4) 0.028(4) 0.032(4) -0.005(3) 0.017(3) 0.001(3)
C58 0.031(4) 0.020(4) 0.031(4) 0.006(3) 0.018(3) 0.001(3)
O61 0.038(3) 0.062(3) 0.070(3) -0.007(3) 0.015(3) 0.006(2)
C62 0.066(5) 0.062(5) 0.055(5) -0.025(4) 0.011(4) 0.005(4)
C63 0.048(5) 0.060(5) 0.070(5) -0.015(4) 0.005(4) -0.008(4)
C64 0.034(4) 0.078(6) 0.062(5) -0.006(4) 0.010(4) 0.001(4)
C65 0.043(5) 0.047(5) 0.069(5) 0.005(4) 0.007(4) 0.007(4)
O71 0.044(3) 0.075(3) 0.043(3) 0.010(2) 0.024(2) 0.003(2)
C72 0.083(6) 0.054(5) 0.067(6) 0.011(4) 0.030(5) 0.016(4)
C73 0.104(7) 0.063(6) 0.060(5) 0.007(4) 0.031(5) -0.007(5)
C74 0.065(6) 0.137(9) 0.110(8) 0.031(7) 0.051(6) -0.021(6)
C75 0.056(6) 0.142(9) 0.095(7) 0.045(7) 0.022(5) -0.019(5)

loop_
_geom_bond_atom_site_label_1
_geom_bond_atom_site_label_2
_geom_bond_distance
_geom_bond_site_symmetry_2
_geom_bond_publ_flag
Ni1 N51 1.819(4) . ?
Ni1 N11 1.904(4) . ?
Ni1 N21 1.914(4) . ?
Ni1 Cl1 2.1688(17) . ?
K1 O21 2.628(4) 1_545 ?
K1 O71 2.683(4) 4 ?
K1 O61 2.703(5) 4_565 ?
K1 O11 2.716(4) . ?
K1 C14 3.222(6) . ?
K1 C13 3.255(6) . ?
K1 C11 3.261(5) . ?
K1 C15 3.267(6) . ?
K1 C12 3.298(6) . ?
K1 C16 3.321(6) . ?
K1 C72 3.450(8) 4 ?
N11 C57 1.354(7) . ?
N11 C11 1.428(7) . ?
O11 C57 1.241(6) . ?
C11 C16 1.393(7) . ?
C11 C12 1.406(7) . ?
C12 C13 1.388(8) . ?
C12 C31 1.511(8) . ?
C13 C14 1.384(8) . ?
C14 C15 1.378(8) . ?
C15 C16 1.388(8) . ?
C16 C34 1.508(8) . ?
N21 C58 1.352(7) . ?
N21 C21 1.434(7) . ?
O21 C58 1.230(6) . ?
O21 K1 2.628(4) 1_565 ?
C21 C22 1.398(7) . ?
C21 C26 1.406(7) . ?
C22 C23 1.379(8) . ?
C22 C41 1.525(8) . ?
C23 C24 1.384(8) . ?
C24 C25 1.364(8) . ?
C25 C26 1.404(8) . ?
C26 C44 1.499(8) . ?
C31 C32 1.527(10) . ?
C31 C33 1.550(9) . ?
C34 C36 1.491(9) . ?
C34 C35 1.530(9) . ?
C41 C42 1.522(9) . ?
C41 C43 1.527(8) . ?
C44 C46 1.512(8) . ?
C44 C45 1.528(8) . ?
N51 C56 1.344(7) . ?
N51 C52 1.358(7) . ?
C52 C53 1.386(8) . ?
C52 C57 1.483(8) . ?
C53 C54 1.395(8) . ?
C54 C55 1.399(8) . ?
C55 C56 1.392(8) . ?
C56 C58 1.490(8) . ?
O61 C65 1.414(7) . ?
O61 C62 1.434(8) . ?
O61 K1 2.703(5) 4_566 ?
C62 C63 1.485(10) . ?
C63 C64 1.515(10) . ?
C64 C65 1.483(9) . ?
O71 C75 1.400(8) . ?
O71 C72 1.416(8) . ?
O71 K1 2.683(4) 4_556 ?
C72 C73 1.490(10) . ?
C72 K1 3.450(8) 4_556 ?
C73 C74 1.477(10) . ?
C74 C75 1.520(11) . ?
C81 C83 0.636(10) . ?
C81 C85 0.661(13) . ?
C81 C82 1.799(11) . ?
C82 C84 1.598(15) . ?
C82 C83 1.722(11) . ?
C82 O80 1.811(10) . ?
C82 C85 1.831(15) . ?
C83 C85 1.262(17) . ?
